data_7053254
loop_
_publ_author_name
'Thakuria, Ranjit'
'Sarma, Bipul'
'Nangia, Ashwini'

_publ_section_title
;
 Supramolecular networks of a H-shaped aromatic phenol host
;
_journal_issue 4
_journal_name_full 'New Journal of Chemistry'
_journal_page_first 623
_journal_paper_doi 10.1039/b9nj00234k
_journal_volume 34
_journal_year 2010
_chemical_formula_moiety 'C32 H26 O4, 2(C10 H8 N2 O2)'
_chemical_formula_sum 'C52 H42 N4 O8'
_chemical_formula_weight 850.90
_chemical_name_common
;
1:2 complex of 1,4-di(bis(4'-hydroxyphenyl)methyl)benzene and
4,4'-bipyridine-N,N'-dioxide
;
_chemical_name_systematic
;
1:2 complex of 1,4-di[bis(4'-hydroxyphenyl)methyl]benzene
and 4,4'-bipyridine-N,N'-dioxide
;
_space_group_IT_number 29
_symmetry_cell_setting orthorhombic
_symmetry_space_group_name_Hall 'P 2c -2ac'
_symmetry_space_group_name_H-M 'P c a 21'
_atom_sites_solution_hydrogens geom
_atom_sites_solution_primary direct
_atom_sites_solution_secondary difmap
_audit_creation_method SHELXL-97
_cell_angle_alpha 90.00
_cell_angle_beta 90.00
_cell_angle_gamma 90.00
_cell_formula_units_Z 4
_cell_length_a 20.631(4)
_cell_length_b 7.1465(14)
_cell_length_c 28.309(5)
_cell_measurement_reflns_used 8027
_cell_measurement_temperature 298(2)
_cell_measurement_theta_max 23.96
_cell_measurement_theta_min 2.44
_cell_volume 4173.9(14)
_computing_cell_refinement 'Bruker SMART'
_computing_data_collection 'Bruker SMART'
_computing_data_reduction 'Bruker SAINT'
_computing_molecular_graphics 'Bruker SHELXTL'
_computing_publication_material 'Bruker SHELXTL'
_computing_structure_refinement 'SHELXL-97 (Sheldrick, 1997)'
_computing_structure_solution 'SHELXS-97 (Sheldrick, 1990)'
_diffrn_ambient_temperature 298(2)
_diffrn_measured_fraction_theta_full 0.991
_diffrn_measured_fraction_theta_max 0.991
_diffrn_measurement_device_type 'CCD area detector'
_diffrn_measurement_method 'phi and omega scans'
_diffrn_radiation_monochromator graphite
_diffrn_radiation_source 'fine-focus sealed tube'
_diffrn_radiation_type MoK\a
_diffrn_radiation_wavelength 0.71073
_diffrn_reflns_av_R_equivalents 0.1267
_diffrn_reflns_av_sigmaI/netI 0.1018
_diffrn_reflns_limit_h_max 25
_diffrn_reflns_limit_h_min -25
_diffrn_reflns_limit_k_max 8
_diffrn_reflns_limit_k_min -8
_diffrn_reflns_limit_l_max 35
_diffrn_reflns_limit_l_min -35
_diffrn_reflns_number 40681
_diffrn_reflns_theta_full 26.27
_diffrn_reflns_theta_max 26.27
_diffrn_reflns_theta_min 1.44
_exptl_absorpt_coefficient_mu 0.092
_exptl_absorpt_correction_T_max 0.9908
_exptl_absorpt_correction_T_min 0.9605
_exptl_absorpt_correction_type multi-scan
_exptl_absorpt_process_details 'Bruker AXS SADABS program'
_exptl_crystal_colour colourless
_exptl_crystal_density_diffrn 1.354
_exptl_crystal_density_method 'not measured'
_exptl_crystal_description block
_exptl_crystal_F_000 1784
_exptl_crystal_size_max 0.44
_exptl_crystal_size_mid 0.24
_exptl_crystal_size_min 0.10
_refine_diff_density_max 0.699
_refine_diff_density_min -0.368
_refine_diff_density_rms 0.123
_refine_ls_abs_structure_details 'Flack H D (1983), Acta Cryst. A39, 876-881'
_refine_ls_abs_structure_Flack 1(3)
_refine_ls_extinction_method none
_refine_ls_goodness_of_fit_ref 1.112
_refine_ls_hydrogen_treatment constr
_refine_ls_matrix_type full
_refine_ls_number_parameters 577
_refine_ls_number_reflns 8317
_refine_ls_number_restraints 1
_refine_ls_restrained_S_all 1.112
_refine_ls_R_factor_all 0.1569
_refine_ls_R_factor_gt 0.1249
_refine_ls_shift/su_max 0.000
_refine_ls_shift/su_mean 0.000
_refine_ls_structure_factor_coef Fsqd
_refine_ls_weighting_details 'calc w=1/[\s^2^(Fo^2^)+(0.1598P)^2^+1.3966P] where P=(Fo^2^+2Fc^2^)/3'
_refine_ls_weighting_scheme calc
_refine_ls_wR_factor_gt 0.2726
_refine_ls_wR_factor_ref 0.2957
_reflns_number_gt 5879
_reflns_number_total 8317
_reflns_threshold_expression >2sigma(I)
_cod_data_source_file b9nj00234k.txt
_cod_data_source_block an613_1_BipyNO
_cod_depositor_comments
;
The following automatic conversions were performed:

'_symmetry_cell_setting' value 'Orthorhombic' changed to
'orthorhombic' according to
/home/saulius/struct/CIF-dictionaries/cif_core.dic dictionary named
'cif_core.dic' version 2.4.2 from 2011-04-26.

Automatic conversion script
Id: cif_fix_values 1891 2012-01-12 08:04:46Z andrius 
;
_cod_original_sg_symbol_Hall P2c-2ac
_cod_original_sg_symbol_H-M 'Pca2(1) '
_cod_database_code 7053254

loop_
_symmetry_equiv_pos_as_xyz
'x, y, z'
'-x, -y, z+1/2'
'x+1/2, -y, z'
'-x+1/2, y, z+1/2'

loop_
_atom_site_label
_atom_site_type_symbol
_atom_site_fract_x
_atom_site_fract_y
_atom_site_fract_z
_atom_site_U_iso_or_equiv
_atom_site_adp_type
_atom_site_occupancy
_atom_site_symmetry_multiplicity
_atom_site_calc_flag
_atom_site_refinement_flags
C1 C 0.3403(3) -0.2142(10) 0.2073(2) 0.0415(16) Uani 1 1 d .
C2 C 0.2976(4) -0.3206(9) 0.1824(3) 0.0464(17) Uani 1 1 d .
H2 H 0.2896 -0.4439 0.1912 0.056 Uiso 1 1 calc R
C3 C 0.2661(3) -0.2431(9) 0.1438(2) 0.0445(16) Uani 1 1 d .
H3 H 0.2378 -0.3167 0.1263 0.053 Uiso 1 1 calc R
C4 C 0.2761(3) -0.0567(9) 0.1306(2) 0.0354(14) Uani 1 1 d .
C5 C 0.3179(4) 0.0376(12) 0.1573(3) 0.057(2) Uani 1 1 d .
H5 H 0.3267 0.1601 0.1483 0.068 Uiso 1 1 calc R
C6 C 0.3487(4) -0.0260(12) 0.1960(3) 0.064(2) Uani 1 1 d .
H6 H 0.3744 0.0522 0.2144 0.077 Uiso 1 1 calc R
C7 C 0.2407(3) 0.0332(9) 0.0893(2) 0.0363(16) Uani 1 1 d .
H7A H 0.2711 0.1217 0.0748 0.044 Uiso 1 1 calc R
C8 C 0.2210(3) -0.1006(8) 0.0513(2) 0.0292(13) Uani 1 1 d .
C9 C 0.1586(3) -0.1365(9) 0.0359(2) 0.0365(15) Uani 1 1 d .
H9 H 0.1245 -0.0722 0.0499 0.044 Uiso 1 1 calc R
C10 C 0.1452(4) -0.2606(9) 0.0015(2) 0.0413(16) Uani 1 1 d .
H10 H 0.1025 -0.2861 -0.0068 0.050 Uiso 1 1 calc R
C11 C 0.1971(5) -0.3518(9) -0.0219(2) 0.049(2) Uani 1 1 d .
C12 C 0.2573(4) -0.3207(11) -0.0078(3) 0.0515(19) Uani 1 1 d .
H12 H 0.2913 -0.3840 -0.0223 0.062 Uiso 1 1 calc R
C13 C 0.2704(3) -0.1995(10) 0.0272(2) 0.0442(17) Uani 1 1 d .
H13 H 0.3133 -0.1798 0.0359 0.053 Uiso 1 1 calc R
C14 C 0.1816(3) 0.1508(8) 0.1071(2) 0.0275(13) Uani 1 1 d .
C15 C 0.1648(3) 0.3192(9) 0.0847(2) 0.0374(15) Uani 1 1 d .
H15 H 0.1906 0.3641 0.0603 0.045 Uiso 1 1 calc R
C16 C 0.1118(3) 0.4176(8) 0.0979(2) 0.0324(14) Uani 1 1 d .
H16 H 0.1024 0.5295 0.0826 0.039 Uiso 1 1 calc R
C17 C 0.0714(3) 0.3562(8) 0.1335(2) 0.0302(13) Uani 1 1 d .
C18 C 0.0853(3) 0.1872(8) 0.1546(2) 0.0339(14) Uani 1 1 d .
H18 H 0.0573 0.1393 0.1773 0.041 Uiso 1 1 calc R
C19 C 0.1397(3) 0.0891(9) 0.1426(2) 0.0409(16) Uani 1 1 d .
H19 H 0.1491 -0.0217 0.1584 0.049 Uiso 1 1 calc R
C20 C 0.0137(3) 0.4731(8) 0.14989(19) 0.0248(12) Uani 1 1 d .
H20 H -0.0173 0.3827 0.1628 0.030 Uiso 1 1 calc R
C21 C -0.0226(3) 0.5722(8) 0.1104(2) 0.0282(13) Uani 1 1 d .
C22 C -0.0683(4) 0.4855(10) 0.0845(3) 0.060(2) Uani 1 1 d .
H22 H -0.0784 0.3619 0.0917 0.072 Uiso 1 1 calc R
C23 C -0.1014(5) 0.5725(12) 0.0473(4) 0.083(3) Uani 1 1 d .
H23 H -0.1334 0.5091 0.0306 0.099 Uiso 1 1 calc R
C24 C -0.0858(3) 0.7496(11) 0.0364(2) 0.0483(18) Uani 1 1 d .
C25 C -0.0423(3) 0.8463(10) 0.0631(3) 0.0461(17) Uani 1 1 d .
H25 H -0.0348 0.9724 0.0572 0.055 Uiso 1 1 calc R
C26 C -0.0095(3) 0.7569(8) 0.0991(2) 0.0374(15) Uani 1 1 d .
H26 H 0.0220 0.8217 0.1160 0.045 Uiso 1 1 calc R
C27 C 0.0312(3) 0.6012(9) 0.19134(19) 0.0307(14) Uani 1 1 d .
C28 C 0.0936(3) 0.6383(8) 0.2032(2) 0.0326(14) Uani 1 1 d .
H28 H 0.1270 0.5812 0.1866 0.039 Uiso 1 1 calc R
C29 C 0.1087(3) 0.7637(9) 0.2409(2) 0.0380(15) Uani 1 1 d .
H29 H 0.1514 0.7898 0.2490 0.046 Uiso 1 1 calc R
C30 C 0.0569(3) 0.8461(10) 0.2653(2) 0.0409(16) Uani 1 1 d .
C31 C -0.0066(3) 0.8107(9) 0.2519(2) 0.0412(16) Uani 1 1 d .
H31 H -0.0408 0.8691 0.2675 0.049 Uiso 1 1 calc R
C32 C -0.0186(3) 0.6882(9) 0.2154(2) 0.0369(15) Uani 1 1 d .
H32 H -0.0613 0.6635 0.2067 0.044 Uiso 1 1 calc R
C33 C 0.2339(4) 0.3033(10) 0.2636(2) 0.0469(17) Uani 1 1 d .
H33 H 0.2414 0.2480 0.2343 0.056 Uiso 1 1 calc R
C34 C 0.1733(4) 0.3116(10) 0.2808(2) 0.0460(17) Uani 1 1 d .
H34 H 0.1393 0.2654 0.2626 0.055 Uiso 1 1 calc R
C35 C 0.1599(3) 0.3887(8) 0.3256(2) 0.0364(15) Uani 1 1 d .
C36 C 0.2138(3) 0.4591(10) 0.3501(2) 0.0422(16) Uani 1 1 d .
H36 H 0.2080 0.5138 0.3796 0.051 Uiso 1 1 calc R
C37 C 0.2764(3) 0.4482(10) 0.3307(2) 0.0438(16) Uani 1 1 d .
H37 H 0.3121 0.4924 0.3474 0.053 Uiso 1 1 calc R
C38 C 0.0213(4) 0.3908(11) 0.4125(3) 0.060(2) Uani 1 1 d .
H38 H 0.0138 0.3843 0.4448 0.073 Uiso 1 1 calc R
C39 C 0.0842(4) 0.3867(11) 0.3949(3) 0.055(2) Uani 1 1 d .
H39 H 0.1189 0.3771 0.4157 0.066 Uiso 1 1 calc R
C40 C 0.0965(3) 0.3968(8) 0.3456(2) 0.0373(15) Uani 1 1 d .
C41 C 0.0395(3) 0.4100(10) 0.3181(3) 0.0492(19) Uani 1 1 d .
H41 H 0.0436 0.4137 0.2854 0.059 Uiso 1 1 calc R
C42 C -0.0176(4) 0.4171(13) 0.3361(4) 0.071(3) Uani 1 1 d .
H42 H -0.0528 0.4319 0.3158 0.086 Uiso 1 1 calc R
C43 C 0.2759(4) -0.0616(11) 0.3369(3) 0.057(2) Uani 1 1 d .
H43 H 0.2715 -0.1115 0.3067 0.068 Uiso 1 1 calc R
C44 C 0.3357(3) -0.0035(10) 0.3524(2) 0.0439(17) Uani 1 1 d .
H44 H 0.3711 -0.0105 0.3322 0.053 Uiso 1 1 calc R
C45 C 0.3438(3) 0.0657(8) 0.3980(2) 0.0335(14) Uani 1 1 d .
C46 C 0.2898(3) 0.0748(11) 0.4251(3) 0.0470(18) Uani 1 1 d .
H46 H 0.2932 0.1201 0.4558 0.056 Uiso 1 1 calc R
C47 C 0.2305(3) 0.0195(11) 0.4089(3) 0.0488(19) Uani 1 1 d .
H47 H 0.1944 0.0278 0.4283 0.059 Uiso 1 1 calc R
C48 C 0.4757(4) 0.2160(12) 0.4810(3) 0.059(2) Uani 1 1 d .
H48 H 0.4787 0.2711 0.5107 0.071 Uiso 1 1 calc R
C49 C 0.4159(3) 0.1829(10) 0.4623(3) 0.0458(17) Uani 1 1 d .
H49 H 0.3792 0.2096 0.4802 0.055 Uiso 1 1 calc R
C50 C 0.4088(3) 0.1112(9) 0.4178(2) 0.0366(15) Uani 1 1 d .
C51 C 0.4650(3) 0.0802(10) 0.3923(3) 0.0420(16) Uani 1 1 d .
H51 H 0.4625 0.0362 0.3615 0.050 Uiso 1 1 calc R
C52 C 0.5242(4) 0.1140(11) 0.4123(3) 0.058(2) Uani 1 1 d .
H52 H 0.5612 0.0971 0.3940 0.070 Uiso 1 1 calc R
N1 N 0.2836(3) 0.3738(8) 0.2882(2) 0.0440(14) Uani 1 1 d .
N2 N -0.0288(3) 0.4044(9) 0.3817(3) 0.0624(19) Uani 1 1 d .
N3 N 0.2245(3) -0.0470(9) 0.3646(2) 0.0516(17) Uani 1 1 d .
N4 N 0.5312(3) 0.1710(9) 0.4575(2) 0.0504(15) Uani 1 1 d .
O1 O 0.3719(3) -0.2888(9) 0.2471(2) 0.0739(18) Uani 1 1 d .
H1A H 0.3602 -0.3973 0.2511 0.111 Uiso 1 1 calc R
O2 O 0.1832(4) -0.4759(8) -0.0601(2) 0.080(2) Uani 1 1 d .
H2A H 0.1439 -0.4802 -0.0644 0.120 Uiso 1 1 calc R
O3 O -0.1198(3) 0.8322(8) -0.0010(2) 0.0680(16) Uani 1 1 d .
H3A H -0.1069 0.9396 -0.0049 0.102 Uiso 1 1 calc R
O4 O 0.0648(2) 0.9756(7) 0.30085(17) 0.0481(13) Uani 1 1 d .
H4 H 0.1035 0.9881 0.3066 0.072 Uiso 1 1 calc R
O5 O 0.3433(3) 0.3656(7) 0.2685(2) 0.0608(14) Uani 1 1 d .
O6 O -0.0883(4) 0.3913(14) 0.3942(3) 0.113(3) Uani 1 1 d .
O7 O 0.1694(3) -0.1119(9) 0.3499(3) 0.092(2) Uani 1 1 d .
O8 O 0.5883(2) 0.1854(8) 0.4767(2) 0.0643(16) Uani 1 1 d .

loop_
_atom_site_aniso_label
_atom_site_aniso_U_11
_atom_site_aniso_U_22
_atom_site_aniso_U_33
_atom_site_aniso_U_23
_atom_site_aniso_U_13
_atom_site_aniso_U_12
C1 0.032(4) 0.047(4) 0.045(4) -0.001(3) -0.013(3) 0.002(3)
C2 0.061(5) 0.030(3) 0.048(4) 0.010(3) 0.002(4) -0.003(3)
C3 0.045(4) 0.040(4) 0.048(4) 0.005(3) -0.017(3) -0.010(3)
C4 0.020(3) 0.046(4) 0.041(3) 0.002(3) 0.009(3) 0.003(3)
C5 0.062(6) 0.056(5) 0.053(5) -0.003(4) -0.015(4) -0.009(4)
C6 0.045(5) 0.061(5) 0.087(6) -0.007(5) -0.035(4) -0.019(4)
C7 0.013(3) 0.038(3) 0.058(4) 0.010(3) 0.021(3) -0.005(2)
C8 0.028(3) 0.027(3) 0.033(3) 0.003(2) 0.008(3) -0.001(2)
C9 0.038(4) 0.036(3) 0.035(3) -0.001(3) 0.005(3) 0.003(3)
C10 0.057(4) 0.040(4) 0.028(3) -0.005(3) 0.004(3) -0.006(3)
C11 0.096(7) 0.024(3) 0.026(3) 0.001(3) 0.017(4) 0.002(3)
C12 0.040(4) 0.054(4) 0.060(5) -0.003(4) 0.018(4) 0.019(3)
C13 0.042(4) 0.044(4) 0.046(4) 0.004(3) 0.022(3) 0.017(3)
C14 0.028(3) 0.026(3) 0.028(3) 0.002(2) -0.006(2) -0.006(2)
C15 0.026(3) 0.043(4) 0.043(4) 0.002(3) 0.017(3) -0.003(3)
C16 0.033(3) 0.036(3) 0.028(3) 0.012(3) -0.004(3) -0.001(3)
C17 0.030(3) 0.025(3) 0.036(3) 0.002(3) 0.003(3) -0.006(2)
C18 0.040(4) 0.031(3) 0.031(3) 0.001(3) 0.008(3) 0.006(3)
C19 0.053(4) 0.029(3) 0.040(4) 0.009(3) 0.007(3) 0.005(3)
C20 0.023(3) 0.036(3) 0.015(2) -0.005(2) -0.002(2) 0.001(2)
C21 0.015(3) 0.040(3) 0.029(3) -0.003(2) 0.002(2) -0.002(2)
C22 0.057(5) 0.039(4) 0.085(6) 0.008(4) -0.037(5) -0.018(4)
C23 0.094(7) 0.048(5) 0.106(8) 0.009(5) -0.064(6) -0.014(5)
C24 0.039(4) 0.063(5) 0.042(4) -0.006(3) -0.012(3) 0.011(3)
C25 0.042(4) 0.046(4) 0.051(4) 0.001(3) -0.017(3) -0.001(3)
C26 0.026(3) 0.034(3) 0.052(4) 0.000(3) -0.015(3) -0.002(3)
C27 0.022(3) 0.046(4) 0.024(3) 0.009(3) -0.003(2) 0.009(3)
C28 0.022(3) 0.038(3) 0.037(3) -0.001(3) 0.011(3) 0.001(2)
C29 0.018(3) 0.046(4) 0.050(4) 0.011(3) 0.005(3) -0.014(3)
C30 0.040(4) 0.047(4) 0.036(3) 0.000(3) -0.008(3) 0.005(3)
C31 0.028(4) 0.041(4) 0.054(4) -0.002(3) 0.002(3) 0.013(3)
C32 0.026(3) 0.048(4) 0.036(3) -0.002(3) -0.016(3) 0.001(3)
C33 0.046(4) 0.058(5) 0.036(4) 0.011(3) 0.000(3) 0.000(3)
C34 0.052(5) 0.047(4) 0.039(4) 0.002(3) -0.002(3) 0.001(3)
C35 0.039(4) 0.033(3) 0.037(3) 0.015(3) 0.001(3) 0.007(3)
C36 0.035(4) 0.052(4) 0.040(4) 0.012(3) -0.010(3) -0.012(3)
C37 0.030(4) 0.064(4) 0.037(4) 0.011(3) -0.007(3) -0.013(3)
C38 0.046(5) 0.057(5) 0.078(6) 0.005(4) -0.007(4) -0.002(4)
C39 0.043(5) 0.069(5) 0.053(4) -0.007(4) -0.010(4) 0.013(4)
C40 0.038(4) 0.024(3) 0.050(4) 0.002(3) -0.007(3) -0.009(3)
C41 0.021(4) 0.061(5) 0.066(5) 0.019(4) -0.024(3) -0.007(3)
C42 0.050(6) 0.076(6) 0.088(7) 0.030(5) -0.024(5) -0.014(4)
C43 0.061(5) 0.064(5) 0.045(4) 0.006(4) -0.028(4) -0.002(4)
C44 0.019(3) 0.071(5) 0.042(4) 0.006(3) 0.004(3) 0.000(3)
C45 0.032(3) 0.036(3) 0.033(3) 0.014(3) 0.004(3) -0.005(3)
C46 0.041(4) 0.062(5) 0.038(4) 0.008(3) -0.006(3) 0.009(3)
C47 0.013(3) 0.084(5) 0.050(5) 0.018(4) -0.003(3) -0.001(3)
C48 0.060(5) 0.061(5) 0.055(5) -0.006(4) 0.000(4) -0.001(4)
C49 0.030(4) 0.054(4) 0.053(4) 0.004(3) 0.006(3) 0.008(3)
C50 0.025(3) 0.041(3) 0.044(4) 0.003(3) -0.004(3) 0.005(3)
C51 0.032(4) 0.051(4) 0.043(4) -0.001(3) -0.003(3) -0.003(3)
C52 0.070(6) 0.046(4) 0.058(5) 0.011(4) 0.005(4) 0.003(4)
N1 0.019(3) 0.048(3) 0.065(4) 0.023(3) 0.000(3) 0.006(2)
N2 0.029(4) 0.053(4) 0.105(6) 0.008(4) 0.009(4) -0.013(3)
N3 0.019(3) 0.060(4) 0.075(5) 0.018(3) -0.014(3) 0.010(3)
N4 0.047(4) 0.056(4) 0.048(3) -0.002(3) -0.003(3) -0.009(3)
O1 0.078(4) 0.079(4) 0.065(4) 0.014(3) -0.040(3) 0.006(3)
O2 0.120(6) 0.059(4) 0.062(4) -0.020(3) 0.041(4) -0.003(3)
O3 0.069(4) 0.068(4) 0.067(3) 0.005(3) -0.044(3) 0.005(3)
O4 0.029(2) 0.063(3) 0.052(3) -0.027(2) -0.012(2) -0.009(2)
O5 0.050(3) 0.062(3) 0.070(3) 0.013(3) 0.001(3) 0.006(2)
O6 0.064(5) 0.180(8) 0.094(5) -0.008(6) 0.024(4) -0.019(5)
O7 0.081(5) 0.063(4) 0.132(6) 0.014(4) -0.055(5) -0.001(3)
O8 0.031(3) 0.085(4) 0.077(4) 0.011(3) -0.024(3) -0.006(3)

loop_
_atom_type_symbol
_atom_type_description
_atom_type_scat_dispersion_real
_atom_type_scat_dispersion_imag
_atom_type_scat_source
C C 0.0033 0.0016 'International Tables Vol C Tables 4.2.6.8 and 6.1.1.4'
H H 0.0000 0.0000 'International Tables Vol C Tables 4.2.6.8 and 6.1.1.4'
N N 0.0061 0.0033 'International Tables Vol C Tables 4.2.6.8 and 6.1.1.4'
O O 0.0106 0.0060 'International Tables Vol C Tables 4.2.6.8 and 6.1.1.4'

loop_
_geom_angle_atom_site_label_1
_geom_angle_atom_site_label_2
_geom_angle_atom_site_label_3
_geom_angle
C2 C1 C6 120.1(6)
C2 C1 O1 120.2(6)
C6 C1 O1 119.5(6)
C1 C2 C3 119.2(6)
C2 C3 C4 121.5(6)
C5 C4 C3 115.2(6)
C5 C4 C7 122.3(6)
C3 C4 C7 122.5(6)
C4 C5 C6 126.7(8)
C5 C6 C1 117.0(7)
C8 C7 C4 114.4(5)
C8 C7 C14 111.3(5)
C4 C7 C14 110.6(5)
C9 C8 C13 115.1(6)
C9 C8 C7 126.9(5)
C13 C8 C7 118.0(6)
C10 C9 C8 122.9(6)
C9 C10 C11 119.0(7)
C12 C11 C10 119.4(6)
C12 C11 O2 121.5(7)
C10 C11 O2 119.2(8)
C11 C12 C13 121.3(6)
C12 C13 C8 122.2(7)
C19 C14 C15 116.3(6)
C19 C14 C7 123.0(5)
C15 C14 C7 120.5(5)
C16 C15 C14 121.4(6)
C15 C16 C17 121.6(6)
C18 C17 C16 118.1(6)
C18 C17 C20 120.6(5)
C16 C17 C20 121.3(5)
C19 C18 C17 120.8(6)
C18 C19 C14 121.7(6)
C21 C20 C17 114.5(5)
C21 C20 C27 113.7(5)
C17 C20 C27 112.1(5)
C22 C21 C26 116.8(6)
C22 C21 C20 122.1(6)
C26 C21 C20 121.1(5)
C21 C22 C23 123.1(7)
C24 C23 C22 118.4(7)
C23 C24 C25 120.5(7)
C23 C24 O3 116.9(7)
C25 C24 O3 122.4(7)
C24 C25 C26 120.0(7)
C25 C26 C21 121.0(6)
C28 C27 C32 119.8(6)
C28 C27 C20 122.1(5)
C32 C27 C20 118.1(5)
C27 C28 C29 121.0(6)
C30 C29 C28 117.7(5)
O4 C30 C31 115.6(6)
O4 C30 C29 123.6(6)
C31 C30 C29 120.6(6)
C32 C31 C30 119.3(6)
C31 C32 C27 121.5(6)
N1 C33 C34 120.5(7)
C33 C34 C35 121.7(7)
C36 C35 C34 115.4(6)
C36 C35 C40 121.0(6)
C34 C35 C40 123.6(6)
C35 C36 C37 121.0(7)
N1 C37 C36 118.8(6)
N2 C38 C39 118.9(8)
C38 C39 C40 121.2(7)
C41 C40 C39 113.4(6)
C41 C40 C35 123.1(7)
C39 C40 C35 123.5(6)
C42 C41 C40 123.2(8)
C41 C42 N2 123.1(8)
N3 C43 C44 120.6(7)
C43 C44 C45 120.7(6)
C46 C45 C44 116.4(6)
C46 C45 C50 121.1(6)
C44 C45 C50 122.3(6)
C45 C46 C47 122.1(7)
N3 C47 C46 120.0(7)
C49 C48 N4 122.0(7)
C48 C49 C50 121.3(7)
C49 C50 C51 116.8(6)
C49 C50 C45 121.7(6)
C51 C50 C45 121.5(6)
C52 C51 C50 120.3(7)
N4 C52 C51 122.7(8)
C37 N1 C33 122.6(6)
C37 N1 O5 119.7(6)
C33 N1 O5 117.8(6)
O6 N2 C42 116.4(8)
O6 N2 C38 123.2(9)
C42 N2 C38 120.1(7)
O7 N3 C43 119.1(7)
O7 N3 C47 120.4(7)
C43 N3 C47 120.3(6)
O8 N4 C52 121.2(7)
O8 N4 C48 122.5(6)
C52 N4 C48 116.4(7)

loop_
_geom_bond_atom_site_label_1
_geom_bond_atom_site_label_2
_geom_bond_distance
C1 C2 1.360(10)
C1 C6 1.393(11)
C1 O1 1.407(8)
C2 C3 1.387(10)
C3 C4 1.399(9)
C4 C5 1.330(10)
C4 C7 1.521(9)
C5 C6 1.345(11)
C7 C8 1.495(9)
C7 C14 1.565(8)
C8 C9 1.383(9)
C8 C13 1.416(8)
C9 C10 1.346(9)
C10 C11 1.419(10)
C11 C12 1.324(11)
C11 O2 1.429(9)
C12 C13 1.343(11)
C14 C19 1.396(9)
C14 C15 1.404(9)
C15 C16 1.352(9)
C16 C17 1.379(8)
C17 C18 1.378(8)
C17 C20 1.527(8)
C18 C19 1.367(9)
C20 C21 1.521(8)
C20 C27 1.531(8)
C21 C22 1.344(9)
C21 C26 1.385(9)
C22 C23 1.401(11)
C23 C24 1.342(12)
C24 C25 1.362(10)
C24 O3 1.400(8)
C25 C26 1.379(9)
C27 C28 1.356(8)
C27 C32 1.381(9)
C28 C29 1.428(9)
C29 C30 1.401(9)
C30 O4 1.377(8)
C30 C31 1.388(9)
C31 C32 1.378(9)
C33 N1 1.340(9)
C33 C34 1.343(10)
C34 C35 1.411(9)
C35 C36 1.405(9)
C35 C40 1.427(9)
C36 C37 1.406(9)
C37 N1 1.323(9)
C38 N2 1.356(11)
C38 C39 1.390(12)
C39 C40 1.419(10)
C40 C41 1.413(9)
C41 C42 1.285(12)
C42 N2 1.315(12)
C43 N3 1.323(10)
C43 C44 1.372(10)
C44 C45 1.394(9)
C45 C46 1.354(10)
C45 C50 1.489(9)
C46 C47 1.365(10)
C47 N3 1.347(9)
C48 C49 1.362(11)
C48 N4 1.364(10)
C49 C50 1.368(10)
C50 C51 1.385(9)
C51 C52 1.367(11)
C52 N4 1.350(10)
N1 O5 1.352(8)
N2 O6 1.281(9)
N3 O7 1.296(8)
N4 O8 1.302(8)
